data_9005843
loop_
_publ_author_name
'Ghose, S.'
'Kersten, M.'
'Langer, K.'
'Rossi, G.'
'Ungaretti, L.'

_publ_section_title
;
 Crystal field spectra and Jahn Teller effect of Mn3+
 in clinopyroxene and clinoamphiboles from India
 Note: variety blanfordite
;
_journal_name_full 'Physics and Chemistry of Minerals'
_journal_page_first 291
_journal_page_last 305
_journal_paper_doi 10.1007/BF00308346
_journal_volume 13
_journal_year 1986
_chemical_formula_sum 'Al0.03 Ca0.34 Fe0.52 Mg0.36 Mn0.09 Na0.66 O6 Si1.99 Ti0.01'
_chemical_name_mineral Aegirine-augite
_space_group_IT_number 15
_symmetry_space_group_name_Hall '-C 2yc'
_symmetry_space_group_name_H-M 'C 1 2/c 1'
_cell_angle_alpha 90
_cell_angle_beta 106.903
_cell_angle_gamma 90
_cell_length_a 9.6787
_cell_length_b 8.8394
_cell_length_c 5.2755
_cell_formula_units_Z 4
_cell_volume 431.841
_database_code_amcsd 0007425
_exptl_crystal_density_diffrn 3.456
_cod_original_formula_sum '(Ca.34 Na.66) Al.03 Ti.01 Fe.52 Mn.09 Mg.36 Si1.99 O6'
_cod_database_code 9005843

loop_
_space_group_symop_operation_xyz
x,y,z
1/2+x,1/2+y,z
x,-y,1/2+z
1/2+x,1/2-y,1/2+z
-x,y,1/2-z
1/2-x,1/2+y,1/2-z
-x,-y,-z
1/2-x,1/2-y,-z

loop_
_atom_site_label
_atom_site_fract_x
_atom_site_fract_y
_atom_site_fract_z
_atom_site_occupancy
_atom_site_U_iso_or_equiv
CaM2 0.00000 0.30020 0.25000 0.34000 0.01077
NaM2 0.00000 0.30020 0.25000 0.66000 0.01077
AlM1 0.00000 0.90098 0.25000 0.02000 0.00570
TiM1 0.00000 0.90098 0.25000 0.01000 0.00570
FeM1 0.00000 0.90098 0.25000 0.52000 0.00570
MnM1 0.00000 0.90098 0.25000 0.09000 0.00570
MgM1 0.00000 0.90098 0.25000 0.36000 0.00570
Al 0.28911 0.09109 0.23338 0.00500 0.00443
Si 0.28911 0.09109 0.23338 0.99500 0.00443
O1 0.11465 0.08185 0.13927 1.00000 0.00747
O2 0.35967 0.25376 0.30926 1.00000 0.00874
O3 0.35132 0.01229 0.00546 1.00000 0.00747

loop_
_cod_related_entry_id
_cod_related_entry_database
_cod_related_entry_code
1 AMCSD 0007425
